data_7235480
loop_
_publ_author_name
'Yang, Jidong'
'Zhang, Qingzhao'
'Zhang, Wei'
'Yu, Wei'

_publ_section_title
;
 Synthesis of benzo[a]carbazoles and indolo[2,3-a]carbazoles via
 photoinduced carbene-mediated C--H insertion reaction
;
_journal_issue 26
_journal_name_full 'RSC Adv.'
_journal_page_first 13704
_journal_paper_doi 10.1039/C4RA00442F
_journal_volume 4
_journal_year 2014
_chemical_formula_moiety 'C20 H16 Br N O3'
_chemical_formula_sum 'C20 H17.25 Br N O3'
_chemical_formula_weight 399.51
_space_group_crystal_system monoclinic
_space_group_IT_number 14
_space_group_name_Hall '-P 2ybc'
_space_group_name_H-M_alt 'P 1 21/c 1'
_atom_sites_solution_hydrogens geom
_atom_sites_solution_primary iterative
_audit_creation_date 2013-06-19
_audit_creation_method
;
  Olex2 1.2
  (compiled Apr 23 2013 17:54:37, GUI svn.r4466)
;
_cell_angle_alpha 90
_cell_angle_beta 112.334(5)
_cell_angle_gamma 90
_cell_formula_units_Z 8
_cell_length_a 14.3664(6)
_cell_length_b 14.1501(6)
_cell_length_c 17.8928(8)
_cell_measurement_reflns_used 3045
_cell_measurement_temperature 293.1(7)
_cell_measurement_theta_max 23.7460
_cell_measurement_theta_min 3.6400
_cell_volume 3364.5(3)
_computing_cell_refinement
;
CrysAlisPro, Agilent Technologies,
Version 1.171.36.28 (release 01-02-2013 CrysAlis171 .NET)
(compiled Feb  1 2013,16:14:44)
;
_computing_data_collection
;
CrysAlisPro, Agilent Technologies,
Version 1.171.36.28 (release 01-02-2013 CrysAlis171 .NET)
(compiled Feb  1 2013,16:14:44)
;
_computing_data_reduction
;
CrysAlisPro, Agilent Technologies,
Version 1.171.36.28 (release 01-02-2013 CrysAlis171 .NET)
(compiled Feb  1 2013,16:14:44)
;
_computing_molecular_graphics
;
O. V. Dolomanov, L. J. Bourhis, R. J. Gildea, J. A. K. Howard and H. Puschmann,
OLEX2: a complete structure solution, refinement and analysis program.
J. Appl. Cryst. (2009). 42, 339-341.
;
_computing_publication_material
;
O. V. Dolomanov, L. J. Bourhis, R. J. Gildea, J. A. K. Howard and H. Puschmann,
OLEX2: a complete structure solution, refinement and analysis program.
J. Appl. Cryst. (2009). 42, 339-341.
;
_computing_structure_refinement
;
SHELXL, G.M. Sheldrick, Acta Cryst.
(2008). A64, 112-122
;
_computing_structure_solution 'SUPERFLIP, J. Appl. Cryst. (2007) 40, 786-790'
_diffrn_ambient_temperature 293.1(7)
_diffrn_detector_area_resol_mean 16.0733
_diffrn_measured_fraction_theta_full 0.9976
_diffrn_measured_fraction_theta_max 0.8954
_diffrn_measurement_details
;
#__ type_ start__ end____ width___ exp.time_
  1 omega -102.00  -76.00   1.0000   10.0000
omega____ theta____ kappa____ phi______ frames
    -      -19.2137  178.0000  150.0000 26

#__ type_ start__ end____ width___ exp.time_
  2 omega  -11.00   95.00   1.0000   10.0000
omega____ theta____ kappa____ phi______ frames
    -       22.6512   77.0000  150.0000 106

#__ type_ start__ end____ width___ exp.time_
  3 omega  -43.00   -2.00   1.0000   10.0000
omega____ theta____ kappa____ phi______ frames
    -       22.6512  -77.0000  -30.0000 41

#__ type_ start__ end____ width___ exp.time_
  4 omega    8.00   34.00   1.0000   10.0000
omega____ theta____ kappa____ phi______ frames
    -       22.6512  -77.0000  -30.0000 26

#__ type_ start__ end____ width___ exp.time_
  5 omega  -47.00   44.00   1.0000   10.0000
omega____ theta____ kappa____ phi______ frames
    -       22.6512  -57.0000   30.0000 91
;
_diffrn_measurement_device_type 'SuperNova, Dual, Cu at zero, Eos'
_diffrn_measurement_method '\w scans'
_diffrn_orient_matrix_UB_11 0.0491070000
_diffrn_orient_matrix_UB_12 0.0180950000
_diffrn_orient_matrix_UB_13 0.0090880000
_diffrn_orient_matrix_UB_21 0.0172717000
_diffrn_orient_matrix_UB_22 -0.0460637000
_diffrn_orient_matrix_UB_23 -0.0036388000
_diffrn_orient_matrix_UB_31 -0.0116190000
_diffrn_orient_matrix_UB_32 0.0079258000
_diffrn_orient_matrix_UB_33 -0.0417557000
_diffrn_radiation_monochromator mirror
_diffrn_radiation_type 'Mo K\a'
_diffrn_radiation_wavelength 0.7107
_diffrn_reflns_av_R_equivalents 0.0512
_diffrn_reflns_av_unetI/netI 0.0872
_diffrn_reflns_Laue_measured_fraction_full 0.998
_diffrn_reflns_Laue_measured_fraction_max 0.998
_diffrn_reflns_limit_h_max 17
_diffrn_reflns_limit_h_min -10
_diffrn_reflns_limit_k_max 17
_diffrn_reflns_limit_k_min -15
_diffrn_reflns_limit_l_max 22
_diffrn_reflns_limit_l_min -22
_diffrn_reflns_number 15998
_diffrn_reflns_point_group_measured_fraction_full 0.998
_diffrn_reflns_point_group_measured_fraction_max 0.998
_diffrn_reflns_theta_full 25.242
_diffrn_reflns_theta_max 26.022
_diffrn_reflns_theta_min 3.118
_diffrn_source 'SuperNova (Mo) X-ray Source'
_exptl_absorpt_coefficient_mu 2.463
_exptl_absorpt_correction_T_max 1.00000
_exptl_absorpt_correction_T_min 0.42213
_exptl_absorpt_correction_type multi-scan
_exptl_absorpt_process_details
;
CrysAlisPro, Agilent Technologies,
Version 1.171.36.28 (release 01-02-2013 CrysAlis171 .NET)
(compiled Feb  1 2013,16:14:44)
Empirical absorption correction using spherical harmonics,
 implemented in SCALE3 ABSPACK scaling algorithm.
;
_exptl_crystal_colour 'clear light colourless'
_exptl_crystal_density_diffrn 1.577
_exptl_crystal_description block
_exptl_crystal_F_000 1626
_exptl_crystal_size_max 0.31
_exptl_crystal_size_mid 0.24
_exptl_crystal_size_min 0.15
_refine_diff_density_max 0.374
_refine_diff_density_min -0.501
_refine_diff_density_rms 0.058
_refine_ls_extinction_coef 0.00184(11)
_refine_ls_extinction_expression Fc^*^=kFc[1+0.001xFc^2^\l^3^/sin(2\q)]^-1/4^
_refine_ls_extinction_method SHELXL
_refine_ls_goodness_of_fit_ref 0.977
_refine_ls_hydrogen_treatment constr
_refine_ls_matrix_type full
_refine_ls_number_parameters 458
_refine_ls_number_reflns 6620
_refine_ls_number_restraints 0
_refine_ls_restrained_S_all 0.977
_refine_ls_R_factor_all 0.1232
_refine_ls_R_factor_gt 0.0496
_refine_ls_shift/su_max 0.001
_refine_ls_shift/su_mean 0.000
_refine_ls_structure_factor_coef Fsqd
_refine_ls_weighting_details
;
 w=1/[\s^2^(Fo^2^)+(0.0223P)^2^]
 where P=(Fo^2^+2Fc^2^)/3
;
_refine_ls_weighting_scheme calc
_refine_ls_wR_factor_gt 0.0756
_refine_ls_wR_factor_ref 0.0989
_reflns_Friedel_coverage 0.000
_reflns_number_gt 3496
_reflns_number_total 6620
_reflns_threshold_expression 'I > 2\s(I)'
_cod_data_source_file c4ra00442f2.cif
_cod_data_source_block yangjd0618
_cod_database_code 7235480
_reflns_odcompleteness_completeness 99.76
_reflns_odcompleteness_iscentric 1
_reflns_odcompleteness_theta 26.32
_olex2_refinement_description
;
1. Fixed Uiso
 At 1.2 times of:
  All C(H) groups, All C(H,H) groups
 At 1.5 times of:
  All C(H,H,H) groups, All O(H) groups
2.a Secondary CH2 refined with riding coordinates:
 C19(H19A,H19B), C39(H39A,H39B)
2.b Aromatic/amide H refined with riding coordinates:
 C2(H2), C3(H3), C6(H6), C12(H12), C13(H13), C14(H14), C15(H15), C22(H22),
 C23(H23), C26(H26), C29(H29), C30(H30), C31(H31), C32(H32)
2.c Idealised Me refined as rotating group:
 C17(H17A,H17B,H17C), C20(H20A,H20B,H20C), C37(H37A,H37B,H37C), C40(H40A,H40B,
 H40C)
2.d Idealised tetrahedral OH refined as rotating group:
 O1(H1), O4(H4)
;
_shelx_space_group_comment
;
The symmetry employed for this shelxl refinement is uniquely defined
by the following loop, which should always be used as a source of
symmetry information in preference to the above space-group names.
They are only intended as comments.
;
_shelxl_version_number 2013-2

loop_
_space_group_symop_operation_xyz
'x, y, z'
'-x, y+1/2, -z+1/2'
'-x, -y, -z'
'x, -y-1/2, z-1/2'

loop_
_atom_site_label
_atom_site_type_symbol
_atom_site_fract_x
_atom_site_fract_y
_atom_site_fract_z
_atom_site_U_iso_or_equiv
_atom_site_adp_type
_atom_site_occupancy
_atom_site_site_symmetry_order
_atom_site_calc_flag
_atom_site_refinement_flags_posn
_atom_site_refinement_flags_adp
Br1 Br 0.88315(3) 0.30687(3) 1.03928(3) 0.07450(19) Uani 1 1 d . .
Br2 Br 0.79015(3) 0.60760(4) 0.67475(3) 0.0864(2) Uani 1 1 d . .
O1 O 0.5123(2) 0.3237(2) 0.59413(15) 0.0719(9) Uani 1 1 d . .
H1 H 0.5649 0.3257 0.5862 0.108 Uiso 1 1 calc R U
O2 O 0.6975(2) 0.3302(2) 0.62887(17) 0.0804(10) Uani 1 1 d . .
O3 O 0.8044(2) 0.3473(2) 0.75511(17) 0.0697(8) Uani 1 1 d . .
O4 O 0.40386(19) 0.5879(2) 0.87920(15) 0.0641(8) Uani 1 1 d . .
H4 H 0.4549 0.5868 0.9205 0.096 Uiso 1 1 calc R U
O5 O 0.5874(2) 0.5885(2) 0.96243(16) 0.0697(9) Uani 1 1 d . .
O6 O 0.69943(19) 0.57000(18) 0.90598(15) 0.0585(8) Uani 1 1 d . .
N1 N 0.3686(2) 0.3388(2) 0.7813(2) 0.0532(9) Uani 1 1 d . .
N2 N 0.2710(2) 0.5735(2) 0.60451(18) 0.0453(8) Uani 1 1 d . .
C1 C 0.7514(3) 0.3186(3) 0.9589(2) 0.0484(10) Uani 1 1 d . .
C2 C 0.6704(3) 0.3242(3) 0.9818(2) 0.0571(11) Uani 1 1 d . .
H2 H 0.6793 0.3233 1.0360 0.069 Uiso 1 1 calc R U
C3 C 0.5768(3) 0.3310(3) 0.9229(2) 0.0527(11) Uani 1 1 d . .
H3 H 0.5215 0.3342 0.9379 0.063 Uiso 1 1 calc R U
C4 C 0.5606(3) 0.3333(2) 0.8406(2) 0.0412(9) Uani 1 1 d . .
C5 C 0.6449(3) 0.3295(2) 0.8171(2) 0.0423(10) Uani 1 1 d . .
C6 C 0.7411(3) 0.3206(2) 0.8799(2) 0.0485(10) Uani 1 1 d . .
H6 H 0.7980 0.3160 0.8671 0.058 Uiso 1 1 calc R U
C7 C 0.6307(3) 0.3304(2) 0.7320(2) 0.0459(10) Uani 1 1 d . .
C8 C 0.5333(3) 0.3273(2) 0.6740(2) 0.0502(11) Uani 1 1 d . .
C9 C 0.4502(3) 0.3284(2) 0.6964(2) 0.0477(11) Uani 1 1 d . .
C10 C 0.4628(3) 0.3354(2) 0.7775(2) 0.0444(10) Uani 1 1 d . .
C11 C 0.2970(3) 0.3327(3) 0.7033(3) 0.0574(12) Uani 1 1 d . .
C12 C 0.1923(3) 0.3319(3) 0.6779(3) 0.0719(14) Uani 1 1 d . .
H12 H 0.1606 0.3364 0.7144 0.086 Uiso 1 1 calc R U
C13 C 0.1385(4) 0.3241(3) 0.5959(4) 0.0901(19) Uani 1 1 d . .
H13 H 0.0686 0.3241 0.5769 0.108 Uiso 1 1 calc R U
C14 C 0.1841(4) 0.3162(3) 0.5412(3) 0.0897(19) Uani 1 1 d . .
H14 H 0.1446 0.3102 0.4865 0.108 Uiso 1 1 calc R U
C15 C 0.2877(4) 0.3170(3) 0.5660(3) 0.0719(14) Uani 1 1 d . .
H15 H 0.3184 0.3119 0.5289 0.086 Uiso 1 1 calc R U
C16 C 0.3447(3) 0.3257(3) 0.6488(3) 0.0542(12) Uani 1 1 d . .
C17 C 0.3425(3) 0.3515(3) 0.8518(3) 0.0749(14) Uani 1 1 d . .
H17A H 0.3605 0.2959 0.8849 0.112 Uiso 1 1 calc R U
H17B H 0.2714 0.3622 0.8345 0.112 Uiso 1 1 calc R U
H17C H 0.3782 0.4049 0.8824 0.112 Uiso 1 1 calc R U
C18 C 0.7116(4) 0.3353(3) 0.7014(3) 0.0580(12) Uani 1 1 d . .
C19 C 0.8865(4) 0.3470(4) 0.7264(3) 0.0882(15) Uani 1 1 d . .
H19A H 0.8809 0.4006 0.6911 0.106 Uiso 1 1 calc R U
H19B H 0.8854 0.2894 0.6967 0.106 Uiso 1 1 calc R U
C20 C 0.9805(4) 0.3530(4) 0.7990(3) 0.125(2) Uani 1 1 d . .
H20A H 1.0372 0.3524 0.7831 0.188 Uiso 1 1 calc R U
H20B H 0.9846 0.3000 0.8336 0.188 Uiso 1 1 calc R U
H20C H 0.9807 0.4105 0.8275 0.188 Uiso 1 1 calc R U
C21 C 0.6566(3) 0.5928(3) 0.6708(3) 0.0538(11) Uani 1 1 d . .
C22 C 0.5782(3) 0.5874(3) 0.5969(3) 0.0634(12) Uani 1 1 d . .
H22 H 0.5894 0.5880 0.5490 0.076 Uiso 1 1 calc R U
C23 C 0.4839(3) 0.5813(3) 0.5965(2) 0.0547(11) Uani 1 1 d . .
H23 H 0.4303 0.5778 0.5469 0.066 Uiso 1 1 calc R U
C24 C 0.4626(3) 0.5799(2) 0.6673(2) 0.0391(9) Uani 1 1 d . .
C25 C 0.5454(3) 0.5840(2) 0.7441(2) 0.0392(9) Uani 1 1 d . .
C26 C 0.6425(3) 0.5918(2) 0.7420(2) 0.0491(10) Uani 1 1 d . .
H26 H 0.6981 0.5964 0.7903 0.059 Uiso 1 1 calc R U
C27 C 0.3643(3) 0.5771(2) 0.6681(2) 0.0390(9) Uani 1 1 d . .
C28 C 0.1967(3) 0.5755(3) 0.6362(2) 0.0493(10) Uani 1 1 d . .
C29 C 0.0927(3) 0.5724(3) 0.5958(3) 0.0646(13) Uani 1 1 d . .
H29 H 0.0630 0.5699 0.5397 0.078 Uiso 1 1 calc R U
C30 C 0.0364(3) 0.5731(3) 0.6424(3) 0.0776(15) Uani 1 1 d . .
H30 H -0.0333 0.5699 0.6172 0.093 Uiso 1 1 calc R U
C31 C 0.0794(3) 0.5784(3) 0.7264(3) 0.0770(14) Uani 1 1 d . .
H31 H 0.0383 0.5795 0.7559 0.092 Uiso 1 1 calc R U
C32 C 0.1817(3) 0.5819(3) 0.7657(3) 0.0651(12) Uani 1 1 d . .
H32 H 0.2105 0.5855 0.8218 0.078 Uiso 1 1 calc R U
C33 C 0.2418(3) 0.5802(3) 0.7206(2) 0.0463(10) Uani 1 1 d . .
C34 C 0.3481(3) 0.5815(2) 0.7396(2) 0.0416(10) Uani 1 1 d . .
C35 C 0.4293(3) 0.5848(2) 0.8143(2) 0.0442(10) Uani 1 1 d . .
C36 C 0.5280(3) 0.5836(2) 0.8186(2) 0.0405(9) Uani 1 1 d . .
C37 C 0.2496(3) 0.5644(3) 0.5183(2) 0.0657(13) Uani 1 1 d . .
H37A H 0.2705 0.6208 0.4993 0.099 Uiso 1 1 calc R U
H37B H 0.1787 0.5552 0.4895 0.099 Uiso 1 1 calc R U
H37C H 0.2856 0.5112 0.5094 0.099 Uiso 1 1 calc R U
C38 C 0.6054(3) 0.5816(3) 0.9008(3) 0.0510(11) Uani 1 1 d . .
C39 C 0.7784(3) 0.5681(3) 0.9860(2) 0.0683(13) Uani 1 1 d . .
H39A H 0.7699 0.5145 1.0166 0.082 Uiso 1 1 calc R U
H39B H 0.7775 0.6256 1.0153 0.082 Uiso 1 1 calc R U
C40 C 0.8752(3) 0.5601(3) 0.9731(3) 0.0906(17) Uani 1 1 d . .
H40A H 0.8735 0.5045 0.9418 0.136 Uiso 1 1 calc R U
H40B H 0.9303 0.5556 1.0244 0.136 Uiso 1 1 calc R U
H40C H 0.8838 0.6149 0.9447 0.136 Uiso 1 1 calc R U

loop_
_atom_site_aniso_label
_atom_site_aniso_U_11
_atom_site_aniso_U_22
_atom_site_aniso_U_33
_atom_site_aniso_U_23
_atom_site_aniso_U_13
_atom_site_aniso_U_12
Br1 0.0477(3) 0.1117(4) 0.0568(3) 0.0182(3) 0.0116(2) 0.0081(3)
Br2 0.0512(3) 0.1269(5) 0.0948(4) -0.0034(3) 0.0430(3) 0.0030(3)
O1 0.080(2) 0.095(2) 0.0368(17) -0.0049(15) 0.0175(15) -0.007(2)
O2 0.091(2) 0.114(3) 0.0456(19) -0.0101(18) 0.0365(18) -0.008(2)
O3 0.059(2) 0.108(2) 0.0525(19) -0.0045(17) 0.0331(17) -0.0066(18)
O4 0.0468(18) 0.104(2) 0.0423(17) -0.0059(17) 0.0175(14) 0.0010(17)
O5 0.0518(19) 0.110(2) 0.0419(18) -0.0063(16) 0.0117(15) 0.0072(17)
O6 0.0357(17) 0.0793(19) 0.0521(18) 0.0017(15) 0.0072(14) 0.0030(14)
N1 0.043(2) 0.056(2) 0.057(2) -0.0012(18) 0.0145(19) -0.0021(17)
N2 0.039(2) 0.054(2) 0.041(2) -0.0010(16) 0.0127(17) -0.0017(16)
C1 0.043(3) 0.060(3) 0.038(2) 0.008(2) 0.010(2) 0.007(2)
C2 0.053(3) 0.077(3) 0.043(3) 0.009(2) 0.020(2) 0.007(2)
C3 0.042(3) 0.074(3) 0.044(2) 0.004(2) 0.019(2) 0.005(2)
C4 0.042(2) 0.038(2) 0.041(2) 0.0018(18) 0.0124(19) -0.0010(18)
C5 0.051(3) 0.034(2) 0.045(2) 0.0002(18) 0.021(2) 0.0017(19)
C6 0.042(3) 0.055(3) 0.052(3) 0.004(2) 0.021(2) 0.003(2)
C7 0.055(3) 0.046(2) 0.041(2) -0.0014(19) 0.024(2) -0.001(2)
C8 0.067(3) 0.044(2) 0.038(2) 0.0001(19) 0.017(2) -0.003(2)
C9 0.053(3) 0.036(2) 0.047(3) 0.0010(19) 0.010(2) -0.005(2)
C10 0.045(3) 0.036(2) 0.048(2) -0.0007(19) 0.013(2) -0.0013(19)
C11 0.048(3) 0.044(3) 0.066(3) 0.003(2) 0.006(3) -0.005(2)
C12 0.046(3) 0.069(3) 0.090(4) 0.002(3) 0.014(3) -0.003(2)
C13 0.053(4) 0.074(4) 0.108(5) 0.008(4) -0.009(4) -0.010(3)
C14 0.081(5) 0.075(4) 0.078(4) 0.007(3) -0.009(3) -0.011(3)
C15 0.072(4) 0.062(3) 0.062(3) 0.000(2) 0.004(3) -0.009(3)
C16 0.057(3) 0.040(3) 0.052(3) 0.002(2) 0.005(2) -0.007(2)
C17 0.047(3) 0.103(4) 0.076(3) -0.006(3) 0.024(3) 0.003(3)
C18 0.071(3) 0.057(3) 0.051(3) -0.004(2) 0.028(3) -0.004(2)
C19 0.079(4) 0.127(4) 0.082(4) -0.001(3) 0.057(3) -0.002(3)
C20 0.063(4) 0.216(7) 0.107(5) 0.006(4) 0.042(4) -0.012(4)
C21 0.043(3) 0.061(3) 0.067(3) -0.001(2) 0.031(2) 0.003(2)
C22 0.054(3) 0.091(3) 0.050(3) -0.004(2) 0.024(2) 0.001(3)
C23 0.045(3) 0.071(3) 0.048(3) -0.006(2) 0.016(2) -0.003(2)
C24 0.041(2) 0.038(2) 0.042(2) -0.0006(18) 0.0197(19) 0.0016(18)
C25 0.034(2) 0.037(2) 0.046(2) -0.0023(18) 0.0144(19) -0.0004(18)
C26 0.036(2) 0.054(3) 0.052(3) -0.003(2) 0.012(2) 0.0028(19)
C27 0.033(2) 0.037(2) 0.044(2) -0.0029(18) 0.0109(19) -0.0004(17)
C28 0.039(3) 0.052(3) 0.053(3) 0.002(2) 0.013(2) 0.001(2)
C29 0.039(3) 0.083(3) 0.060(3) 0.003(2) 0.006(2) 0.003(2)
C30 0.032(3) 0.106(4) 0.090(4) 0.000(3) 0.019(3) 0.002(3)
C31 0.047(3) 0.111(4) 0.079(4) 0.003(3) 0.031(3) 0.002(3)
C32 0.040(3) 0.090(3) 0.067(3) -0.004(3) 0.021(2) 0.001(2)
C33 0.036(2) 0.052(3) 0.051(3) 0.000(2) 0.017(2) 0.0017(19)
C34 0.036(2) 0.043(2) 0.044(2) 0.0000(19) 0.0128(19) 0.0008(18)
C35 0.047(3) 0.047(2) 0.041(2) -0.0031(19) 0.019(2) 0.003(2)
C36 0.034(2) 0.042(2) 0.043(2) -0.0049(18) 0.0116(19) 0.0009(18)
C37 0.053(3) 0.092(3) 0.043(3) -0.003(2) 0.008(2) -0.003(2)
C38 0.042(3) 0.052(3) 0.054(3) -0.004(2) 0.013(2) -0.001(2)
C39 0.046(3) 0.083(3) 0.051(3) 0.001(2) -0.009(2) 0.002(2)
C40 0.037(3) 0.118(4) 0.096(4) 0.003(3) 0.002(3) 0.001(3)

loop_
_atom_type_symbol
_atom_type_description
_atom_type_scat_dispersion_real
_atom_type_scat_dispersion_imag
_atom_type_scat_source
C C 0.0033 0.0016 'International Tables Vol C Tables 4.2.6.8 and 6.1.1.4'
H H 0.0000 0.0000 'International Tables Vol C Tables 4.2.6.8 and 6.1.1.4'
N N 0.0061 0.0033 'International Tables Vol C Tables 4.2.6.8 and 6.1.1.4'
O O 0.0106 0.0060 'International Tables Vol C Tables 4.2.6.8 and 6.1.1.4'
Br Br -0.2901 2.4595 'International Tables Vol C Tables 4.2.6.8 and 6.1.1.4'

loop_
_geom_angle_atom_site_label_1
_geom_angle_atom_site_label_2
_geom_angle_atom_site_label_3
_geom_angle
C8 O1 H1 109.5
C18 O3 C19 118.1(4)
C35 O4 H4 109.5
C38 O6 C39 117.6(3)
C10 N1 C11 108.3(4)
C10 N1 C17 128.8(3)
C11 N1 C17 122.8(4)
C27 N2 C37 128.2(3)
C28 N2 C27 108.5(3)
C28 N2 C37 123.2(3)
C2 C1 Br1 119.5(3)
C6 C1 Br1 118.1(3)
C6 C1 C2 122.5(4)
C1 C2 H2 120.9
C3 C2 C1 118.3(4)
C3 C2 H2 120.9
C2 C3 H3 118.8
C2 C3 C4 122.4(4)
C4 C3 H3 118.8
C3 C4 C5 119.2(3)
C3 C4 C10 123.4(4)
C5 C4 C10 117.3(3)
C4 C5 C7 120.6(3)
C6 C5 C4 116.9(3)
C6 C5 C7 122.4(4)
C1 C6 C5 120.8(4)
C1 C6 H6 119.6
C5 C6 H6 119.6
C5 C7 C18 125.2(4)
C8 C7 C5 118.7(4)
C8 C7 C18 116.1(4)
O1 C8 C7 123.4(4)
O1 C8 C9 115.7(4)
C7 C8 C9 120.9(4)
C8 C9 C10 120.8(4)
C8 C9 C16 131.1(4)
C10 C9 C16 108.1(4)
N1 C10 C4 130.5(4)
N1 C10 C9 108.1(3)
C9 C10 C4 121.3(4)
N1 C11 C12 128.6(5)
N1 C11 C16 109.6(4)
C16 C11 C12 121.8(4)
C11 C12 H12 121.7
C13 C12 C11 116.5(5)
C13 C12 H12 121.7
C12 C13 H13 118.7
C14 C13 C12 122.6(5)
C14 C13 H13 118.7
C13 C14 H14 119.4
C13 C14 C15 121.2(5)
C15 C14 H14 119.4
C14 C15 H15 121.1
C14 C15 C16 117.8(5)
C16 C15 H15 121.1
C11 C16 C9 105.9(4)
C11 C16 C15 120.1(4)
C15 C16 C9 134.0(5)
N1 C17 H17A 109.5
N1 C17 H17B 109.5
N1 C17 H17C 109.5
H17A C17 H17B 109.5
H17A C17 H17C 109.5
H17B C17 H17C 109.5
O2 C18 O3 119.1(4)
O2 C18 C7 123.6(4)
O3 C18 C7 117.3(4)
O3 C19 H19A 110.5
O3 C19 H19B 110.5
O3 C19 C20 106.4(4)
H19A C19 H19B 108.6
C20 C19 H19A 110.5
C20 C19 H19B 110.5
C19 C20 H20A 109.5
C19 C20 H20B 109.5
C19 C20 H20C 109.5
H20A C20 H20B 109.5
H20A C20 H20C 109.5
H20B C20 H20C 109.5
C22 C21 Br2 119.1(3)
C26 C21 Br2 118.1(3)
C26 C21 C22 122.7(4)
C21 C22 H22 121.3
C23 C22 C21 117.4(4)
C23 C22 H22 121.3
C22 C23 H23 118.2
C22 C23 C24 123.6(4)
C24 C23 H23 118.2
C23 C24 C25 118.3(3)
C23 C24 C27 124.5(3)
C27 C24 C25 117.2(3)
C24 C25 C36 120.7(3)
C26 C25 C24 116.4(3)
C26 C25 C36 122.8(3)
C21 C26 C25 121.5(4)
C21 C26 H26 119.2
C25 C26 H26 119.2
N2 C27 C24 130.3(4)
C34 C27 N2 108.0(3)
C34 C27 C24 121.7(3)
N2 C28 C29 128.9(4)
N2 C28 C33 109.2(3)
C29 C28 C33 121.9(4)
C28 C29 H29 121.6
C30 C29 C28 116.8(4)
C30 C29 H29 121.6
C29 C30 H30 118.8
C29 C30 C31 122.4(4)
C31 C30 H30 118.8
C30 C31 H31 119.8
C32 C31 C30 120.5(5)
C32 C31 H31 119.8
C31 C32 H32 120.5
C31 C32 C33 118.9(4)
C33 C32 H32 120.5
C28 C33 C34 105.8(4)
C32 C33 C28 119.5(4)
C32 C33 C34 134.7(4)
C27 C34 C33 108.6(3)
C27 C34 C35 120.8(4)
C35 C34 C33 130.7(4)
O4 C35 C34 115.1(4)
O4 C35 C36 124.0(3)
C36 C35 C34 120.9(4)
C25 C36 C38 126.4(4)
C35 C36 C25 118.6(3)
C35 C36 C38 115.0(4)
N2 C37 H37A 109.5
N2 C37 H37B 109.5
N2 C37 H37C 109.5
H37A C37 H37B 109.5
H37A C37 H37C 109.5
H37B C37 H37C 109.5
O5 C38 O6 120.2(4)
O5 C38 C36 124.1(4)
O6 C38 C36 115.7(4)
O6 C39 H39A 110.6
O6 C39 H39B 110.6
O6 C39 C40 105.8(4)
H39A C39 H39B 108.7
C40 C39 H39A 110.6
C40 C39 H39B 110.6
C39 C40 H40A 109.5
C39 C40 H40B 109.5
C39 C40 H40C 109.5
H40A C40 H40B 109.5
H40A C40 H40C 109.5
H40B C40 H40C 109.5

loop_
_geom_bond_atom_site_label_1
_geom_bond_atom_site_label_2
_geom_bond_distance
Br1 C1 1.900(4)
Br2 C21 1.905(4)
O1 H1 0.8200
O1 C8 1.345(4)
O2 C18 1.237(4)
O3 C18 1.325(4)
O3 C19 1.454(5)
O4 H4 0.8200
O4 C35 1.344(4)
O5 C38 1.228(5)
O6 C38 1.329(4)
O6 C39 1.451(4)
N1 C10 1.381(5)
N1 C11 1.387(5)
N1 C17 1.458(5)
N2 C27 1.391(4)
N2 C28 1.387(5)
N2 C37 1.459(4)
C1 C2 1.375(5)
C1 C6 1.364(5)
C2 H2 0.9300
C2 C3 1.360(5)
C3 H3 0.9300
C3 C4 1.403(5)
C4 C5 1.425(5)
C4 C10 1.429(5)
C5 C6 1.417(5)
C5 C7 1.458(5)
C6 H6 0.9300
C7 C8 1.391(5)
C7 C18 1.462(5)
C8 C9 1.396(5)
C9 C10 1.397(5)
C9 C16 1.429(5)
C11 C12 1.396(6)
C11 C16 1.393(6)
C12 H12 0.9300
C12 C13 1.378(6)
C13 H13 0.9300
C13 C14 1.374(7)
C14 H14 0.9300
C14 C15 1.381(6)
C15 H15 0.9300
C15 C16 1.399(5)
C17 H17A 0.9600
C17 H17B 0.9600
C17 H17C 0.9600
C19 H19A 0.9700
C19 H19B 0.9700
C19 C20 1.478(6)
C20 H20A 0.9600
C20 H20B 0.9600
C20 H20C 0.9600
C21 C22 1.376(5)
C21 C26 1.363(5)
C22 H22 0.9300
C22 C23 1.354(5)
C23 H23 0.9300
C23 C24 1.412(5)
C24 C25 1.437(4)
C24 C27 1.417(5)
C25 C26 1.413(5)
C25 C36 1.447(5)
C26 H26 0.9300
C27 C34 1.385(5)
C28 C29 1.391(5)
C28 C33 1.400(5)
C29 H29 0.9300
C29 C30 1.366(6)
C30 H30 0.9300
C30 C31 1.393(6)
C31 H31 0.9300
C31 C32 1.368(5)
C32 H32 0.9300
C32 C33 1.390(5)
C33 C34 1.433(5)
C34 C35 1.403(4)
C35 C36 1.391(5)
C36 C38 1.469(5)
C37 H37A 0.9600
C37 H37B 0.9600
C37 H37C 0.9600
C39 H39A 0.9700
C39 H39B 0.9700
C39 C40 1.498(6)
C40 H40A 0.9600
C40 H40B 0.9600
C40 H40C 0.9600

loop_
_geom_torsion_atom_site_label_1
_geom_torsion_atom_site_label_2
_geom_torsion_atom_site_label_3
_geom_torsion_atom_site_label_4
_geom_torsion
Br1 C1 C2 C3 -179.0(3)
Br1 C1 C6 C5 -179.7(2)
Br2 C21 C22 C23 -177.1(3)
Br2 C21 C26 C25 178.1(3)
O1 C8 C9 C10 -177.8(3)
O1 C8 C9 C16 0.4(6)
O4 C35 C36 C25 -177.5(3)
O4 C35 C36 C38 2.7(5)
N1 C11 C12 C13 -179.2(4)
N1 C11 C16 C9 -0.4(4)
N1 C11 C16 C15 178.8(3)
N2 C27 C34 C33 0.2(4)
N2 C27 C34 C35 179.3(3)
N2 C28 C29 C30 178.4(4)
N2 C28 C33 C32 -179.3(3)
N2 C28 C33 C34 0.2(4)
C1 C2 C3 C4 -0.6(6)
C2 C1 C6 C5 0.6(6)
C2 C3 C4 C5 -0.7(6)
C2 C3 C4 C10 176.5(3)
C3 C4 C5 C6 1.9(5)
C3 C4 C5 C7 179.1(3)
C3 C4 C10 N1 2.5(6)
C3 C4 C10 C9 -173.6(3)
C4 C5 C6 C1 -1.9(5)
C4 C5 C7 C8 -5.1(5)
C4 C5 C7 C18 174.2(3)
C5 C4 C10 N1 179.8(3)
C5 C4 C10 C9 3.7(5)
C5 C7 C8 O1 -177.0(3)
C5 C7 C8 C9 3.4(5)
C5 C7 C18 O2 175.5(4)
C5 C7 C18 O3 -5.5(6)
C6 C1 C2 C3 0.7(6)
C6 C5 C7 C8 171.9(3)
C6 C5 C7 C18 -8.8(6)
C7 C5 C6 C1 -179.0(3)
C7 C8 C9 C10 1.9(6)
C7 C8 C9 C16 -179.9(4)
C8 C7 C18 O2 -5.2(6)
C8 C7 C18 O3 173.9(3)
C8 C9 C10 N1 177.6(3)
C8 C9 C10 C4 -5.6(6)
C8 C9 C16 C11 -177.5(4)
C8 C9 C16 C15 3.4(7)
C10 N1 C11 C12 179.0(4)
C10 N1 C11 C16 -0.2(4)
C10 C4 C5 C6 -175.5(3)
C10 C4 C5 C7 1.7(5)
C10 C9 C16 C11 0.9(4)
C10 C9 C16 C15 -178.2(4)
C11 N1 C10 C4 -175.8(4)
C11 N1 C10 C9 0.7(4)
C11 C12 C13 C14 0.8(7)
C12 C11 C16 C9 -179.6(3)
C12 C11 C16 C15 -0.4(6)
C12 C13 C14 C15 -0.8(8)
C13 C14 C15 C16 0.2(7)
C14 C15 C16 C9 179.4(4)
C14 C15 C16 C11 0.3(6)
C16 C9 C10 N1 -1.0(4)
C16 C9 C10 C4 175.9(3)
C16 C11 C12 C13 -0.2(6)
C17 N1 C10 C4 7.4(6)
C17 N1 C10 C9 -176.1(4)
C17 N1 C11 C12 -4.0(6)
C17 N1 C11 C16 176.9(4)
C18 O3 C19 C20 -175.1(4)
C18 C7 C8 O1 3.6(6)
C18 C7 C8 C9 -176.0(3)
C19 O3 C18 O2 -4.3(6)
C19 O3 C18 C7 176.6(4)
C21 C22 C23 C24 -0.2(6)
C22 C21 C26 C25 0.7(6)
C22 C23 C24 C25 -0.8(6)
C22 C23 C24 C27 177.5(4)
C23 C24 C25 C26 1.7(5)
C23 C24 C25 C36 179.5(3)
C23 C24 C27 N2 1.3(6)
C23 C24 C27 C34 -176.1(3)
C24 C25 C26 C21 -1.7(5)
C24 C25 C36 C35 -3.8(5)
C24 C25 C36 C38 176.0(3)
C24 C27 C34 C33 178.1(3)
C24 C27 C34 C35 -2.8(5)
C25 C24 C27 N2 179.6(3)
C25 C24 C27 C34 2.2(5)
C25 C36 C38 O5 174.3(4)
C25 C36 C38 O6 -6.9(5)
C26 C21 C22 C23 0.3(6)
C26 C25 C36 C35 173.9(3)
C26 C25 C36 C38 -6.3(6)
C27 N2 C28 C29 -179.3(4)
C27 N2 C28 C33 -0.1(4)
C27 C24 C25 C26 -176.8(3)
C27 C24 C25 C36 1.1(5)
C27 C34 C35 O4 -179.4(3)
C27 C34 C35 C36 -0.1(5)
C28 N2 C27 C24 -177.7(3)
C28 N2 C27 C34 -0.1(4)
C28 C29 C30 C31 1.2(7)
C28 C33 C34 C27 -0.3(4)
C28 C33 C34 C35 -179.3(4)
C29 C28 C33 C32 0.0(6)
C29 C28 C33 C34 179.5(3)
C29 C30 C31 C32 -0.8(8)
C30 C31 C32 C33 0.0(7)
C31 C32 C33 C28 0.4(6)
C31 C32 C33 C34 -179.0(4)
C32 C33 C34 C27 179.2(4)
C32 C33 C34 C35 0.1(7)
C33 C28 C29 C30 -0.7(6)
C33 C34 C35 O4 -0.5(6)
C33 C34 C35 C36 178.8(4)
C34 C35 C36 C25 3.3(5)
C34 C35 C36 C38 -176.5(3)
C35 C36 C38 O5 -6.0(6)
C35 C36 C38 O6 172.9(3)
C36 C25 C26 C21 -179.5(3)
C37 N2 C27 C24 5.1(6)
C37 N2 C27 C34 -177.2(3)
C37 N2 C28 C29 -2.0(6)
C37 N2 C28 C33 177.2(3)
C38 O6 C39 C40 -176.8(3)
C39 O6 C38 O5 -1.4(6)
C39 O6 C38 C36 179.7(3)
